data_4034241
loop_
_publ_author_name
'Gandhi, Soniya'
'Baire, Beeraiah'

_publ_section_title
;
 Unusual Formation of Cyclopenta[ b]indoles from 3-Indolylmethanols and
 Alkynes.
;
_journal_issue 7
_journal_name_full 'The Journal of organic chemistry'
_journal_page_first 3904
_journal_page_last 3918
_journal_paper_doi 10.1021/acs.joc.8b03027
_journal_volume 84
_journal_year 2019
_chemical_formula_sum 'C21 H22 Cl N O2 S'
_chemical_formula_weight 387.90
_space_group_crystal_system monoclinic
_space_group_IT_number 14
_space_group_name_Hall '-P 2ybc'
_space_group_name_H-M_alt 'P 1 21/c 1'
_atom_sites_solution_hydrogens geom
_audit_creation_method SHELXL-2013
_cell_angle_alpha 90
_cell_angle_beta 104.881(3)
_cell_angle_gamma 90
_cell_formula_units_Z 4
_cell_length_a 11.7619(10)
_cell_length_b 22.0327(18)
_cell_length_c 7.9732(7)
_cell_measurement_reflns_used 4974
_cell_measurement_temperature 296(2)
_cell_measurement_theta_max 25.07
_cell_measurement_theta_min 2.57
_cell_volume 1996.9(3)
_computing_cell_refinement 'Bruker SAINT'
_computing_data_collection 'Bruker APEX2'
_computing_data_reduction 'Bruker SAINT'
_computing_molecular_graphics 'Bruker SHELXTL'
_computing_publication_material 'Bruker SHELXTL'
_computing_structure_refinement 'SHELXL-2013 (Sheldrick, 2013)'
_computing_structure_solution 'SHELXS-97 (Sheldrick 2008)'
_diffrn_ambient_temperature 296(2)
_diffrn_measured_fraction_theta_full 0.939
_diffrn_measured_fraction_theta_max 0.963
_diffrn_measurement_device_type 'Bruker APEX-II CCD'
_diffrn_measurement_method '\f and \w scans'
_diffrn_radiation_type MoK\a
_diffrn_radiation_wavelength 0.71073
_diffrn_reflns_av_R_equivalents 0.0400
_diffrn_reflns_av_unetI/netI 0.0598
_diffrn_reflns_Laue_measured_fraction_full 0.939
_diffrn_reflns_Laue_measured_fraction_max 0.963
_diffrn_reflns_limit_h_max 13
_diffrn_reflns_limit_h_min -13
_diffrn_reflns_limit_k_max 26
_diffrn_reflns_limit_k_min -19
_diffrn_reflns_limit_l_max 9
_diffrn_reflns_limit_l_min -6
_diffrn_reflns_number 10026
_diffrn_reflns_point_group_measured_fraction_full 0.939
_diffrn_reflns_point_group_measured_fraction_max 0.963
_diffrn_reflns_theta_full 25.242
_diffrn_reflns_theta_max 24.991
_diffrn_reflns_theta_min 1.849
_exptl_absorpt_coefficient_mu 0.310
_exptl_absorpt_correction_type none
_exptl_crystal_colour colourless
_exptl_crystal_density_diffrn 1.290
_exptl_crystal_description block
_exptl_crystal_F_000 816
_exptl_crystal_size_max 0.250
_exptl_crystal_size_mid 0.220
_exptl_crystal_size_min 0.100
_refine_diff_density_max 0.217
_refine_diff_density_min -0.252
_refine_diff_density_rms 0.043
_refine_ls_extinction_method none
_refine_ls_goodness_of_fit_ref 1.064
_refine_ls_hydrogen_treatment constr
_refine_ls_matrix_type full
_refine_ls_number_parameters 250
_refine_ls_number_reflns 3389
_refine_ls_number_restraints 1
_refine_ls_restrained_S_all 1.064
_refine_ls_R_factor_all 0.0802
_refine_ls_R_factor_gt 0.0535
_refine_ls_shift/su_max 0.004
_refine_ls_shift/su_mean 0.000
_refine_ls_structure_factor_coef Fsqd
_refine_ls_weighting_details 'w=1/[\s^2^(Fo^2^)+(0.0457P)^2^+1.1898P] where P=(Fo^2^+2Fc^2^)/3'
_refine_ls_weighting_scheme calc
_refine_ls_wR_factor_gt 0.1259
_refine_ls_wR_factor_ref 0.1399
_reflns_Friedel_coverage 0.000
_reflns_number_gt 2418
_reflns_number_total 3389
_reflns_threshold_expression 'I > 2\s(I)'
_cod_data_source_file jo8b03027_si_002.cif
_cod_data_source_block 107
_cod_original_sg_symbol_H-M 'P 21/c'
_cod_database_code 4034241
_shelx_space_group_comment
; 
The symmetry employed for this shelxl refinement is uniquely defined 
by the following loop, which should always be used as a source of 
symmetry information in preference to the above space-group names. 
They are only intended as comments. 
;
_shelx_estimated_absorpt_t_min 0.926
_shelx_estimated_absorpt_t_max 0.970
_shelxl_version_number 2013-4

loop_
_space_group_symop_operation_xyz
'x, y, z'
'-x, y+1/2, -z+1/2'
'-x, -y, -z'
'x, -y-1/2, z-1/2'

loop_
_atom_site_label
_atom_site_type_symbol
_atom_site_fract_x
_atom_site_fract_y
_atom_site_fract_z
_atom_site_U_iso_or_equiv
_atom_site_adp_type
_atom_site_occupancy
_atom_site_site_symmetry_order
_atom_site_calc_flag
_atom_site_refinement_flags_posn
_atom_site_refinement_flags_adp
_atom_site_refinement_flags_occupancy
_atom_site_disorder_assembly
_atom_site_disorder_group
C1 C 0.7065(2) 0.08874(12) 0.9483(4) 0.0380(7) Uani 1 1 d . . . . .
C2 C 0.6105(3) 0.05031(13) 0.9128(4) 0.0482(8) Uani 1 1 d . . . . .
H2 H 0.5609 0.0476 0.9866 0.058 Uiso 1 1 calc R U . . .
C3 C 0.5912(3) 0.01609(14) 0.7627(5) 0.0557(9) Uani 1 1 d . . . . .
H3 H 0.5273 -0.0102 0.7350 0.067 Uiso 1 1 calc R U . . .
C4 C 0.6645(3) 0.02006(14) 0.6529(5) 0.0549(9) Uani 1 1 d . . . . .
H4 H 0.6487 -0.0035 0.5528 0.066 Uiso 1 1 calc R U . . .
C5 C 0.7607(3) 0.05825(13) 0.6888(4) 0.0466(8) Uani 1 1 d . . . . .
H5 H 0.8101 0.0604 0.6147 0.056 Uiso 1 1 calc R U . . .
C6 C 0.7821(2) 0.09347(12) 0.8384(4) 0.0375(7) Uani 1 1 d . . . . .
C7 C 0.8719(2) 0.13790(12) 0.9114(4) 0.0381(7) Uani 1 1 d . . . . .
C8 C 0.8488(2) 0.15814(13) 1.0589(4) 0.0419(7) Uani 1 1 d . . . . .
H8 H 0.8922 0.1877 1.1311 0.050 Uiso 1 1 calc R U . . .
C9 C 0.5824(2) 0.20592(13) 1.1370(4) 0.0406(7) Uani 1 1 d . . . . .
C10 C 0.6126(3) 0.26653(14) 1.1610(4) 0.0501(8) Uani 1 1 d . . . . .
H10 H 0.6861 0.2779 1.2293 0.060 Uiso 1 1 calc R U . . .
C11 C 0.5325(3) 0.30970(15) 1.0825(5) 0.0604(9) Uani 1 1 d . . . . .
H11 H 0.5524 0.3505 1.1007 0.072 Uiso 1 1 calc R U . . .
C12 C 0.4239(3) 0.29472(17) 0.9777(5) 0.0621(10) Uani 1 1 d . . . . .
C13 C 0.3965(3) 0.23372(18) 0.9557(5) 0.0685(11) Uani 1 1 d . . . . .
H13 H 0.3231 0.2225 0.8865 0.082 Uiso 1 1 calc R U . . .
C14 C 0.4736(3) 0.18928(15) 1.0322(5) 0.0565(9) Uani 1 1 d . . . . .
H14 H 0.4534 0.1485 1.0143 0.068 Uiso 1 1 calc R U . . .
C15 C 0.3376(4) 0.3432(2) 0.8926(8) 0.1088(18) Uani 1 1 d . . . . .
H15A H 0.2966 0.3580 0.9740 0.163 Uiso 1 1 calc R U . . .
H15B H 0.2820 0.3263 0.7937 0.163 Uiso 1 1 calc R U . . .
H15C H 0.3792 0.3760 0.8558 0.163 Uiso 1 1 calc R U . . .
C16 C 0.9707(2) 0.15541(13) 0.8334(4) 0.0440(7) Uani 1 1 d . . . . .
H16 H 0.9371 0.1638 0.7098 0.053 Uiso 1 1 calc R U . . .
C17 C 1.0585(2) 0.10349(14) 0.8479(4) 0.0474(8) Uani 1 1 d . . . . .
C18 C 1.0937(3) 0.08335(17) 0.7122(5) 0.0672(11) Uani 1 1 d . . . . .
C19 C 1.0338(3) 0.21328(15) 0.9178(6) 0.0690(11) Uani 1 1 d . . . . .
H19A H 0.9769 0.2448 0.9143 0.103 Uiso 1 1 calc R U . . .
H19B H 1.0893 0.2261 0.8554 0.103 Uiso 1 1 calc R U . . .
H19C H 1.0743 0.2049 1.0362 0.103 Uiso 1 1 calc R U . . .
C21 C 1.1059(3) 0.07722(18) 1.0241(5) 0.0765(12) Uani 1 1 d . . . . .
H21A H 1.0582 0.0434 1.0395 0.115 Uiso 1 1 calc R U . . .
H21B H 1.1047 0.1075 1.1102 0.115 Uiso 1 1 calc R U . . .
H21C H 1.1853 0.0639 1.0363 0.115 Uiso 1 1 calc R U . . .
S1 S 0.68283(6) 0.15035(3) 1.23759(10) 0.0436(2) Uani 1 1 d . . . . .
Cl1 Cl 1.1916(2) 0.02905(12) 0.7209(4) 0.1315(13) Uani 0.593(4) 1 d . . P A 1
C20 C 1.0563(12) 0.1141(6) 0.5398(16) 0.132(7) Uani 1 1 d . . . B 1
H20A H 0.9736 0.1230 0.5138 0.199 Uiso 1 1 calc R U . B 1
H20B H 1.0715 0.0879 0.4518 0.199 Uiso 1 1 calc R U . B 1
H20C H 1.0995 0.1512 0.5429 0.199 Uiso 1 1 calc R U . B 1
Cl1A Cl 1.0384(7) 0.1111(3) 0.4978(11) 0.0776(13) Uani 0.407(4) 1 d . . P A 2
N1 N 0.75010(19) 0.12836(10) 1.0883(3) 0.0425(6) Uani 1 1 d . . . . .
O1 O 0.61932(19) 0.09876(9) 1.2707(3) 0.0559(6) Uani 1 1 d . . . . .
O2 O 0.77162(18) 0.17793(10) 1.3707(3) 0.0564(6) Uani 1 1 d . . . . .

loop_
_atom_site_aniso_label
_atom_site_aniso_U_11
_atom_site_aniso_U_22
_atom_site_aniso_U_33
_atom_site_aniso_U_23
_atom_site_aniso_U_13
_atom_site_aniso_U_12
C1 0.0368(14) 0.0370(16) 0.0383(19) 0.0041(13) 0.0060(13) 0.0009(12)
C2 0.0492(17) 0.0466(18) 0.048(2) 0.0022(15) 0.0112(15) -0.0097(14)
C3 0.0563(19) 0.051(2) 0.055(2) -0.0025(16) 0.0047(17) -0.0172(16)
C4 0.070(2) 0.049(2) 0.040(2) -0.0080(15) 0.0061(17) -0.0081(17)
C5 0.0552(18) 0.0430(18) 0.042(2) 0.0031(14) 0.0135(15) 0.0027(15)
C6 0.0398(14) 0.0321(16) 0.0394(19) 0.0053(13) 0.0077(13) 0.0051(12)
C7 0.0328(13) 0.0353(16) 0.044(2) 0.0018(13) 0.0063(13) 0.0020(12)
C8 0.0349(14) 0.0390(17) 0.051(2) -0.0062(14) 0.0089(13) -0.0020(12)
C9 0.0383(15) 0.0442(18) 0.043(2) -0.0028(14) 0.0165(13) -0.0037(13)
C10 0.0459(17) 0.053(2) 0.053(2) -0.0038(16) 0.0150(15) -0.0051(15)
C11 0.070(2) 0.045(2) 0.073(3) 0.0016(17) 0.031(2) 0.0026(17)
C12 0.058(2) 0.066(2) 0.067(3) 0.0095(19) 0.0248(19) 0.0159(18)
C13 0.0401(18) 0.079(3) 0.080(3) -0.001(2) 0.0031(18) 0.0039(18)
C14 0.0445(18) 0.050(2) 0.073(3) -0.0062(17) 0.0099(17) -0.0049(15)
C15 0.094(3) 0.097(4) 0.133(5) 0.025(3) 0.025(3) 0.048(3)
C16 0.0380(15) 0.0432(18) 0.052(2) 0.0060(14) 0.0133(14) 0.0063(13)
C17 0.0380(15) 0.0480(18) 0.056(2) 0.0058(15) 0.0108(14) 0.0044(13)
C18 0.063(2) 0.074(3) 0.072(3) 0.014(2) 0.031(2) 0.0229(19)
C19 0.058(2) 0.051(2) 0.106(4) 0.001(2) 0.035(2) -0.0123(17)
C21 0.073(2) 0.086(3) 0.064(3) 0.009(2) 0.005(2) 0.028(2)
S1 0.0441(4) 0.0498(5) 0.0376(5) 0.0014(3) 0.0118(3) 0.0011(3)
Cl1 0.135(2) 0.147(2) 0.122(2) 0.0194(16) 0.0498(17) 0.0776(17)
C20 0.142(9) 0.229(12) 0.046(7) 0.061(6) 0.062(7) 0.132(8)
Cl1A 0.087(2) 0.117(3) 0.036(3) 0.0196(18) 0.0293(19) 0.037(2)
N1 0.0387(12) 0.0444(14) 0.0462(17) -0.0030(12) 0.0139(11) -0.0037(11)
O1 0.0677(13) 0.0511(13) 0.0548(16) 0.0094(11) 0.0266(12) -0.0048(11)
O2 0.0505(12) 0.0728(15) 0.0417(15) -0.0074(11) 0.0041(10) 0.0049(11)

loop_
_atom_type_symbol
_atom_type_description
_atom_type_scat_dispersion_real
_atom_type_scat_dispersion_imag
_atom_type_scat_source
C C 0.0033 0.0016 'International Tables Vol C Tables 4.2.6.8 and 6.1.1.4'
H H 0.0000 0.0000 'International Tables Vol C Tables 4.2.6.8 and 6.1.1.4'
N N 0.0061 0.0033 'International Tables Vol C Tables 4.2.6.8 and 6.1.1.4'
O O 0.0106 0.0060 'International Tables Vol C Tables 4.2.6.8 and 6.1.1.4'
S S 0.1246 0.1234 'International Tables Vol C Tables 4.2.6.8 and 6.1.1.4'
Cl Cl 0.1484 0.1585 'International Tables Vol C Tables 4.2.6.8 and 6.1.1.4'

loop_
_geom_angle_atom_site_label_1
_geom_angle_atom_site_label_2
_geom_angle_atom_site_label_3
_geom_angle
C2 C1 C6 122.2(3)
C2 C1 N1 130.9(3)
C6 C1 N1 106.8(2)
C1 C2 C3 117.0(3)
C4 C3 C2 121.6(3)
C3 C4 C5 121.3(3)
C4 C5 C6 118.4(3)
C5 C6 C1 119.4(3)
C5 C6 C7 132.4(3)
C1 C6 C7 108.2(3)
C8 C7 C6 106.5(2)
C8 C7 C16 128.8(3)
C6 C7 C16 124.7(3)
C7 C8 N1 110.5(2)
C10 C9 C14 120.2(3)
C10 C9 S1 119.6(2)
C14 C9 S1 120.1(2)
C11 C10 C9 119.0(3)
C10 C11 C12 122.2(3)
C11 C12 C13 117.4(3)
C11 C12 C15 121.1(4)
C13 C12 C15 121.5(4)
C14 C13 C12 122.2(3)
C13 C14 C9 118.9(3)
C7 C16 C17 110.9(2)
C7 C16 C19 111.6(3)
C17 C16 C19 110.3(2)
C18 C17 C21 121.2(3)
C18 C17 C16 122.3(3)
C21 C17 C16 116.4(3)
C17 C18 C20 121.1(6)
C17 C18 Cl1 124.6(3)
C20 C18 Cl1 113.9(6)
C17 C18 Cl1A 123.7(4)
O2 S1 O1 121.59(15)
O2 S1 N1 105.44(13)
O1 S1 N1 105.63(12)
O2 S1 C9 108.91(14)
O1 S1 C9 108.67(13)
N1 S1 C9 105.40(13)
C8 N1 C1 107.8(2)
C8 N1 S1 123.3(2)
C1 N1 S1 127.32(18)

loop_
_geom_bond_atom_site_label_1
_geom_bond_atom_site_label_2
_geom_bond_distance
C1 C2 1.382(4)
C1 C6 1.403(4)
C1 N1 1.406(4)
C2 C3 1.383(5)
C3 C4 1.380(5)
C4 C5 1.380(4)
C5 C6 1.391(4)
C6 C7 1.448(4)
C7 C8 1.349(4)
C7 C16 1.503(4)
C8 N1 1.404(3)
C9 C10 1.382(4)
C9 C14 1.386(4)
C9 S1 1.747(3)
C10 C11 1.371(5)
C11 C12 1.375(5)
C12 C13 1.383(5)
C12 C15 1.509(5)
C13 C14 1.368(5)
C16 C17 1.525(4)
C16 C19 1.540(4)
C17 C18 1.331(5)
C17 C21 1.489(5)
C18 C20 1.494(12)
C18 Cl1 1.649(4)
C18 Cl1A 1.774(9)
S1 O2 1.420(2)
S1 O1 1.422(2)
S1 N1 1.662(2)
